data_7713668
loop_
_publ_author_name
'Chen, Yating'
'Ke, zhilin'
'Yuan, Lingyu'
'Liang, Meixiang'
'Zhang, Shuhua'

_publ_section_title
;
 Hydrazylpyridine salicylaldehyde-copper(II)-1,10-phenanthroline complexes
 as potential anticancer agents: synthesis, characterization and
 anticancer evaluation
;
_journal_name_full 'Dalton Transactions'
_journal_paper_doi 10.1039/D3DT01750H
_journal_year 2023
_chemical_formula_moiety 'C36 H22 Br4 Cu N8 O2'
_chemical_formula_sum 'C36 H22 Br4 Cu N8 O2'
_chemical_formula_weight 981.80
_space_group_IT_number 2
_space_group_name_Hall '-P 1'
_space_group_name_H-M_alt 'P -1'
_symmetry_cell_setting triclinic
_symmetry_space_group_name_H-M 'P -1'
_atom_sites_solution_hydrogens geom
_atom_sites_solution_primary direct
_atom_sites_solution_secondary difmap
_audit_creation_method SHELXL-97
_audit_update_record
;
2022-12-18 deposited with the CCDC.	2023-08-08 downloaded from the CCDC.
;
_cell_angle_alpha 111.137(4)
_cell_angle_beta 102.735(4)
_cell_angle_gamma 102.469(4)
_cell_formula_units_Z 2
_cell_length_a 11.4205(11)
_cell_length_b 12.1977(11)
_cell_length_c 14.9072(13)
_cell_measurement_reflns_used 9871
_cell_measurement_temperature 301(2)
_cell_measurement_theta_max 27.36
_cell_measurement_theta_min 2.61
_cell_volume 1786.9(3)
_computing_structure_refinement 'SHELXL-97 (Sheldrick, 1997)'
_computing_structure_solution 'SHELXS-97 (Sheldrick, 1990)'
_diffrn_ambient_temperature 301(2)
_diffrn_measured_fraction_theta_full 0.993
_diffrn_measured_fraction_theta_max 0.993
_diffrn_measurement_device_type 'Bruker APEX-II CCD'
_diffrn_measurement_method '\f and \w scans'
_diffrn_radiation_monochromator graphite
_diffrn_radiation_source 'fine-focus sealed tube'
_diffrn_radiation_type MoK\a
_diffrn_radiation_wavelength 0.71073
_diffrn_reflns_av_R_equivalents 0.0710
_diffrn_reflns_av_sigmaI/netI 0.0410
_diffrn_reflns_limit_h_max 14
_diffrn_reflns_limit_h_min -14
_diffrn_reflns_limit_k_max 15
_diffrn_reflns_limit_k_min -15
_diffrn_reflns_limit_l_max 19
_diffrn_reflns_limit_l_min -19
_diffrn_reflns_number 57211
_diffrn_reflns_theta_full 27.58
_diffrn_reflns_theta_max 27.58
_diffrn_reflns_theta_min 2.61
_exptl_absorpt_coefficient_mu 5.129
_exptl_crystal_colour black
_exptl_crystal_density_diffrn 1.825
_exptl_crystal_density_method 'not measured'
_exptl_crystal_description block
_exptl_crystal_F_000 958
_refine_diff_density_max 0.786
_refine_diff_density_min -0.988
_refine_diff_density_rms 0.078
_refine_ls_extinction_method none
_refine_ls_goodness_of_fit_ref 1.002
_refine_ls_hydrogen_treatment mixed
_refine_ls_matrix_type full
_refine_ls_number_parameters 465
_refine_ls_number_reflns 8213
_refine_ls_number_restraints 12
_refine_ls_restrained_S_all 1.006
_refine_ls_R_factor_all 0.0653
_refine_ls_R_factor_gt 0.0419
_refine_ls_shift/su_max 0.001
_refine_ls_shift/su_mean 0.000
_refine_ls_structure_factor_coef Fsqd
_refine_ls_weighting_details 'calc w=1/[\s^2^(Fo^2^)+(0.0418P)^2^+2.0811P] where P=(Fo^2^+2Fc^2^)/3'
_refine_ls_weighting_scheme calc
_refine_ls_wR_factor_gt 0.0960
_refine_ls_wR_factor_ref 0.1092
_reflns_number_gt 5932
_reflns_number_total 8213
_reflns_threshold_expression >2sigma(I)
_cod_data_source_file d3dt01750h2.cif
_cod_data_source_block cu
_cod_database_code 7713668

loop_
_symmetry_equiv_pos_as_xyz
'x, y, z'
'-x, -y, -z'

loop_
_atom_site_label
_atom_site_type_symbol
_atom_site_fract_x
_atom_site_fract_y
_atom_site_fract_z
_atom_site_U_iso_or_equiv
_atom_site_adp_type
_atom_site_occupancy
_atom_site_symmetry_multiplicity
_atom_site_calc_flag
_atom_site_refinement_flags
_atom_site_disorder_assembly
_atom_site_disorder_group
Br1 Br 0.53652(5) 0.82261(4) 0.48729(4) 0.07564(16) Uani 1 1 d . . .
Cu1 Cu 0.78405(4) 0.40612(4) 0.19460(3) 0.04019(11) Uani 1 1 d . . .
O1 O 0.8434(3) 0.4167(3) 0.0856(2) 0.0526(7) Uani 1 1 d . . .
N1 N 0.5750(3) 0.3200(3) 0.0996(2) 0.0527(8) Uani 1 1 d . . .
C1 C 0.8026(5) 0.6759(4) 0.2655(4) 0.0634(11) Uani 1 1 d . . .
H1 H 0.8884 0.6912 0.2959 0.076 Uiso 1 1 calc R . .
Br2 Br 1.01187(4) 0.04586(4) -0.20492(3) 0.06211(13) Uani 1 1 d U . .
O2 O 0.7728(4) 0.0652(3) 0.3266(2) 0.0694(8) Uani 1 1 d . . .
H2 H 0.7952 0.0951 0.2894 0.104 Uiso 1 1 calc R . .
N2 N 0.7265(3) 0.5580(3) 0.2106(2) 0.0476(7) Uani 1 1 d . . .
C2 C 0.7584(7) 0.7764(5) 0.2789(5) 0.0835(17) Uani 1 1 d . . .
H2A H 0.8136 0.8573 0.3176 0.100 Uiso 1 1 calc R . .
N3 N 0.8551(3) 0.2765(3) 0.1974(2) 0.0427(7) Uani 1 1 d . . .
C3 C 0.6335(8) 0.7544(6) 0.2347(5) 0.0900(19) Uani 1 1 d . . .
H3 H 0.6028 0.8210 0.2446 0.108 Uiso 1 1 calc R . .
Br4 Br 0.43088(6) -0.01063(5) 0.17619(6) 0.1027(2) Uani 1 1 d . . .
N4 N 0.8580(3) 0.2466(3) 0.2798(2) 0.0469(7) Uani 1 1 d . . .
C4 C 0.5511(5) 0.6352(6) 0.1755(4) 0.0738(15) Uani 1 1 d . . .
N5 N 0.7697(3) 0.4035(3) 0.3236(2) 0.0393(6) Uani 1 1 d . . .
C5 C 0.4206(7) 0.6044(7) 0.1231(5) 0.0940(18) Uani 1 1 d U . .
H5 H 0.3862 0.6681 0.1285 0.113 Uiso 1 1 calc R . .
N6 N 0.6802(3) 0.4451(3) 0.3670(2) 0.0379(6) Uani 1 1 d . . .
C6 C 0.3465(6) 0.4888(8) 0.0670(5) 0.099(2) Uani 1 1 d . . .
H6 H 0.2616 0.4734 0.0335 0.119 Uiso 1 1 calc R . .
N7 N 0.5474(3) 0.2426(3) 0.2803(2) 0.0478(7) Uani 1 1 d . . .
C7 C 0.3923(5) 0.3851(6) 0.0559(4) 0.0783(15) Uani 1 1 d . . .
N8 N 0.6307(3) 0.6296(3) 0.4290(2) 0.0430(7) Uani 1 1 d . . .
C8 C 0.3202(6) 0.2612(8) -0.0013(4) 0.106(2) Uani 1 1 d . . .
H8 H 0.2343 0.2402 -0.0355 0.127 Uiso 1 1 calc R . .
C9 C 0.3721(6) 0.1701(7) -0.0083(4) 0.104(2) Uani 1 1 d . . .
H9 H 0.3231 0.0869 -0.0471 0.125 Uiso 1 1 calc R . .
C10 C 0.5021(5) 0.2041(5) 0.0444(3) 0.0753(13) Uani 1 1 d . . .
H10 H 0.5380 0.1415 0.0398 0.090 Uiso 1 1 calc R . .
C11 C 0.5226(4) 0.4114(5) 0.1059(3) 0.0564(10) Uani 1 1 d . . .
C12 C 0.6025(4) 0.5366(4) 0.1659(3) 0.0525(10) Uani 1 1 d . . .
C13 C 0.8827(3) 0.3362(3) 0.0270(3) 0.0441(8) Uani 1 1 d . . .
C14 C 0.9029(4) 0.3466(4) -0.0606(3) 0.0540(10) Uani 1 1 d . . .
H14 H 0.8896 0.4132 -0.0729 0.065 Uiso 1 1 calc R . .
C15 C 0.9409(4) 0.2633(4) -0.1277(3) 0.0538(9) Uani 1 1 d . . .
H15 H 0.9520 0.2731 -0.1846 0.065 Uiso 1 1 calc R . .
C16 C 0.9627(4) 0.1645(4) -0.1102(3) 0.0473(8) Uani 1 1 d . . .
C17 C 0.9501(4) 0.1516(4) -0.0256(3) 0.0497(9) Uani 1 1 d . . .
H17 H 0.9681 0.0861 -0.0139 0.060 Uiso 1 1 calc R . .
C18 C 0.9103(4) 0.2353(3) 0.0447(3) 0.0453(8) Uani 1 1 d . . .
C19 C 0.9016(4) 0.2154(4) 0.1320(3) 0.0500(9) Uani 1 1 d . . .
H19 H 0.9315 0.1544 0.1424 0.060 Uiso 1 1 calc R . .
C20 C 0.8059(3) 0.3130(3) 0.3413(3) 0.0406(7) Uani 1 1 d . . .
C21 C 0.7973(3) 0.2804(3) 0.4268(3) 0.0423(8) Uani 1 1 d . . .
C22 C 0.7793(4) 0.1578(4) 0.4142(3) 0.0496(9) Uani 1 1 d . . .
C23 C 0.7684(4) 0.1266(4) 0.4937(4) 0.0620(11) Uani 1 1 d . . .
H23 H 0.7522 0.0443 0.4836 0.074 Uiso 1 1 calc R . .
C24 C 0.7814(4) 0.2157(4) 0.5865(3) 0.0614(11) Uani 1 1 d . A .
H24 H 0.7741 0.1942 0.6393 0.074 Uiso 1 1 calc R . .
C25 C 0.8054(4) 0.3377(4) 0.6008(3) 0.0536(9) Uani 1 1 d . . .
C26 C 0.8118(3) 0.3694(4) 0.5215(3) 0.0467(8) Uani 1 1 d . A .
H26 H 0.8260 0.4518 0.5319 0.056 Uiso 1 1 calc R . .
C27 C 0.5554(3) 0.3610(3) 0.3297(3) 0.0404(7) Uani 1 1 d . . .
C28 C 0.4351(4) 0.1570(4) 0.2441(3) 0.0558(10) Uani 1 1 d . . .
C29 C 0.3242(4) 0.1773(4) 0.2520(4) 0.0684(12) Uani 1 1 d . . .
H29 H 0.2474 0.1130 0.2244 0.082 Uiso 1 1 calc R . .
C30 C 0.3337(4) 0.2994(4) 0.3037(4) 0.0722(13) Uani 1 1 d . . .
H30 H 0.2614 0.3192 0.3118 0.087 Uiso 1 1 calc R . .
C31 C 0.4486(4) 0.3929(4) 0.3436(4) 0.0591(10) Uani 1 1 d . . .
H31 H 0.4548 0.4754 0.3790 0.071 Uiso 1 1 calc R . .
C32 C 0.7197(3) 0.5739(3) 0.4251(2) 0.0391(7) Uani 1 1 d . . .
C33 C 0.6687(4) 0.7508(3) 0.4842(3) 0.0478(8) Uani 1 1 d . . .
C34 C 0.7919(4) 0.8255(4) 0.5387(3) 0.0553(10) Uani 1 1 d . . .
H34 H 0.8130 0.9105 0.5770 0.066 Uiso 1 1 calc R . .
C35 C 0.8820(4) 0.7677(4) 0.5333(3) 0.0571(10) Uani 1 1 d . . .
H35 H 0.9671 0.8141 0.5688 0.068 Uiso 1 1 calc R . .
C36 C 0.8480(3) 0.6415(4) 0.4759(3) 0.0497(9) Uani 1 1 d . . .
H36 H 0.9093 0.6024 0.4712 0.060 Uiso 1 1 calc R . .
Br3 Br 0.8575(12) 0.4556(8) 0.7241(5) 0.0815(5) Uani 0.185(13) 1 d P A 2
Br3' Br 0.8205(4) 0.46390(16) 0.73018(11) 0.0815(5) Uani 0.815(13) 1 d P A 1

loop_
_atom_site_aniso_label
_atom_site_aniso_U_11
_atom_site_aniso_U_22
_atom_site_aniso_U_33
_atom_site_aniso_U_23
_atom_site_aniso_U_13
_atom_site_aniso_U_12
Br1 0.0622(3) 0.0587(3) 0.1056(4) 0.0255(3) 0.0294(3) 0.0338(2)
Cu1 0.0435(2) 0.0468(2) 0.0440(2) 0.02602(19) 0.01935(18) 0.02419(19)
O1 0.0689(18) 0.0629(16) 0.0569(15) 0.0387(14) 0.0354(14) 0.0414(14)
N1 0.0532(19) 0.063(2) 0.0441(17) 0.0263(16) 0.0123(14) 0.0193(16)
C1 0.086(3) 0.051(2) 0.074(3) 0.036(2) 0.046(3) 0.025(2)
Br2 0.0667(3) 0.0615(3) 0.0498(2) 0.01099(19) 0.02686(19) 0.0197(2)
O2 0.108(3) 0.0528(16) 0.0683(19) 0.0331(15) 0.0422(18) 0.0390(17)
N2 0.060(2) 0.0507(18) 0.0541(18) 0.0330(15) 0.0306(15) 0.0296(16)
C2 0.134(5) 0.058(3) 0.104(4) 0.052(3) 0.079(4) 0.045(3)
N3 0.0489(17) 0.0508(17) 0.0467(16) 0.0301(14) 0.0242(14) 0.0264(14)
C3 0.155(6) 0.085(4) 0.107(4) 0.074(4) 0.087(4) 0.082(4)
Br4 0.0886(4) 0.0471(3) 0.1333(5) 0.0078(3) 0.0265(4) 0.0123(3)
N4 0.0577(19) 0.0583(18) 0.0496(17) 0.0353(15) 0.0277(15) 0.0342(16)
C4 0.101(4) 0.106(4) 0.078(3) 0.068(3) 0.058(3) 0.076(3)
N5 0.0383(15) 0.0466(16) 0.0463(15) 0.0259(13) 0.0203(12) 0.0215(13)
C5 0.105(4) 0.142(5) 0.093(4) 0.075(4) 0.047(3) 0.090(4)
N6 0.0363(15) 0.0402(14) 0.0428(15) 0.0190(12) 0.0174(12) 0.0164(12)
C6 0.077(4) 0.186(7) 0.081(4) 0.076(5) 0.034(3) 0.089(5)
N7 0.0450(17) 0.0468(17) 0.0496(17) 0.0190(14) 0.0153(14) 0.0142(14)
C7 0.056(3) 0.140(5) 0.053(3) 0.048(3) 0.019(2) 0.046(3)
N8 0.0393(16) 0.0433(16) 0.0496(17) 0.0199(13) 0.0165(13) 0.0174(13)
C8 0.055(3) 0.167(7) 0.067(4) 0.035(4) 0.004(3) 0.024(4)
C9 0.074(4) 0.118(5) 0.065(3) 0.014(3) 0.000(3) -0.005(4)
C10 0.075(3) 0.075(3) 0.055(3) 0.018(2) 0.012(2) 0.012(3)
C11 0.050(2) 0.095(3) 0.047(2) 0.043(2) 0.0210(18) 0.039(2)
C12 0.069(3) 0.074(3) 0.051(2) 0.043(2) 0.034(2) 0.048(2)
C13 0.0419(19) 0.056(2) 0.0447(19) 0.0276(17) 0.0168(15) 0.0224(17)
C14 0.065(3) 0.067(3) 0.053(2) 0.039(2) 0.0276(19) 0.035(2)
C15 0.054(2) 0.073(3) 0.044(2) 0.0304(19) 0.0201(17) 0.025(2)
C16 0.044(2) 0.054(2) 0.0410(18) 0.0150(16) 0.0169(15) 0.0154(17)
C17 0.054(2) 0.052(2) 0.055(2) 0.0259(18) 0.0252(18) 0.0252(18)
C18 0.048(2) 0.052(2) 0.0467(19) 0.0253(17) 0.0205(16) 0.0236(17)
C19 0.062(2) 0.056(2) 0.056(2) 0.0334(19) 0.0318(19) 0.0357(19)
C20 0.0409(18) 0.0470(19) 0.0439(18) 0.0252(16) 0.0165(15) 0.0204(15)
C21 0.0391(18) 0.055(2) 0.0471(19) 0.0300(17) 0.0189(15) 0.0222(16)
C22 0.055(2) 0.053(2) 0.055(2) 0.0317(19) 0.0234(18) 0.0250(18)
C23 0.070(3) 0.066(3) 0.075(3) 0.048(2) 0.032(2) 0.031(2)
C24 0.063(3) 0.085(3) 0.064(3) 0.055(3) 0.027(2) 0.032(2)
C25 0.051(2) 0.073(3) 0.047(2) 0.033(2) 0.0144(17) 0.026(2)
C26 0.045(2) 0.057(2) 0.049(2) 0.0307(18) 0.0144(16) 0.0229(17)
C27 0.0387(18) 0.0447(18) 0.0430(18) 0.0225(15) 0.0167(14) 0.0137(15)
C28 0.056(2) 0.046(2) 0.057(2) 0.0173(18) 0.0163(19) 0.0102(18)
C29 0.049(2) 0.056(3) 0.084(3) 0.024(2) 0.018(2) 0.002(2)
C30 0.045(2) 0.070(3) 0.111(4) 0.041(3) 0.036(3) 0.021(2)
C31 0.046(2) 0.050(2) 0.085(3) 0.027(2) 0.032(2) 0.0161(18)
C32 0.0398(18) 0.0408(17) 0.0399(17) 0.0199(14) 0.0136(14) 0.0140(14)
C33 0.049(2) 0.046(2) 0.050(2) 0.0186(17) 0.0163(17) 0.0207(17)
C34 0.054(2) 0.044(2) 0.052(2) 0.0110(17) 0.0083(18) 0.0140(18)
C35 0.040(2) 0.056(2) 0.059(2) 0.0178(19) 0.0041(18) 0.0091(18)
C36 0.0385(19) 0.055(2) 0.056(2) 0.0231(18) 0.0135(16) 0.0190(17)
Br3 0.1209(14) 0.0962(5) 0.0452(3) 0.0341(3) 0.0355(5) 0.0538(6)
Br3' 0.1209(14) 0.0962(5) 0.0452(3) 0.0341(3) 0.0355(5) 0.0538(6)

loop_
_atom_type_symbol
_atom_type_description
_atom_type_scat_dispersion_real
_atom_type_scat_dispersion_imag
_atom_type_scat_source
C C 0.0033 0.0016 'International Tables Vol C Tables 4.2.6.8 and 6.1.1.4'
H H 0.0000 0.0000 'International Tables Vol C Tables 4.2.6.8 and 6.1.1.4'
Br Br -0.2901 2.4595 'International Tables Vol C Tables 4.2.6.8 and 6.1.1.4'
Cu Cu 0.3201 1.2651 'International Tables Vol C Tables 4.2.6.8 and 6.1.1.4'
N N 0.0061 0.0033 'International Tables Vol C Tables 4.2.6.8 and 6.1.1.4'
O O 0.0106 0.0060 'International Tables Vol C Tables 4.2.6.8 and 6.1.1.4'

loop_
_geom_angle_atom_site_label_1
_geom_angle_atom_site_label_2
_geom_angle_atom_site_label_3
_geom_angle
_geom_angle_site_symmetry_1
_geom_angle_site_symmetry_3
_geom_angle_publ_flag
O1 Cu1 N3 92.41(11) . . ?
O1 Cu1 N5 165.27(11) . . ?
N3 Cu1 N5 79.44(11) . . ?
O1 Cu1 N2 90.63(11) . . ?
N3 Cu1 N2 172.31(13) . . ?
N5 Cu1 N2 96.05(11) . . ?
O1 Cu1 N1 95.59(12) . . ?
N3 Cu1 N1 109.70(13) . . ?
N5 Cu1 N1 98.69(12) . . ?
N2 Cu1 N1 76.99(13) . . ?
C13 O1 Cu1 126.5(2) . . ?
C10 N1 C11 118.4(4) . . ?
C10 N1 Cu1 132.0(3) . . ?
C11 N1 Cu1 109.5(3) . . ?
N2 C1 C2 122.6(5) . . ?
N2 C1 H1 118.7 . . ?
C2 C1 H1 118.7 . . ?
C22 O2 H2 109.5 . . ?
C1 N2 C12 118.3(4) . . ?
C1 N2 Cu1 124.4(3) . . ?
C12 N2 Cu1 117.2(3) . . ?
C3 C2 C1 118.9(5) . . ?
C3 C2 H2A 120.6 . . ?
C1 C2 H2A 120.6 . . ?
C19 N3 N4 116.2(3) . . ?
C19 N3 Cu1 127.1(2) . . ?
N4 N3 Cu1 116.7(2) . . ?
C2 C3 C4 121.2(5) . . ?
C2 C3 H3 119.4 . . ?
C4 C3 H3 119.4 . . ?
C20 N4 N3 111.3(3) . . ?
C3 C4 C5 124.8(5) . . ?
C3 C4 C12 117.0(5) . . ?
C5 C4 C12 118.3(6) . . ?
C20 N5 N6 117.9(3) . . ?
C20 N5 Cu1 113.0(2) . . ?
N6 N5 Cu1 122.9(2) . . ?
C6 C5 C4 122.1(5) . . ?
C6 C5 H5 118.9 . . ?
C4 C5 H5 118.9 . . ?
C32 N6 N5 113.9(3) . . ?
C32 N6 C27 126.8(3) . . ?
N5 N6 C27 117.6(3) . . ?
C5 C6 C7 122.2(5) . . ?
C5 C6 H6 118.9 . . ?
C7 C6 H6 118.9 . . ?
C28 N7 C27 118.0(3) . . ?
C8 C7 C11 116.8(5) . . ?
C8 C7 C6 125.5(6) . . ?
C11 C7 C6 117.7(6) . . ?
C33 N8 C32 117.6(3) . . ?
C9 C8 C7 121.3(5) . . ?
C9 C8 H8 119.3 . . ?
C7 C8 H8 119.3 . . ?
C8 C9 C10 118.3(6) . . ?
C8 C9 H9 120.8 . . ?
C10 C9 H9 120.8 . . ?
N1 C10 C9 123.0(6) . . ?
N1 C10 H10 118.5 . . ?
C9 C10 H10 118.5 . . ?
N1 C11 C7 122.2(5) . . ?
N1 C11 C12 118.0(3) . . ?
C7 C11 C12 119.8(4) . . ?
N2 C12 C11 118.1(3) . . ?
N2 C12 C4 122.0(4) . . ?
C11 C12 C4 119.8(4) . . ?
O1 C13 C14 119.5(3) . . ?
O1 C13 C18 124.5(3) . . ?
C14 C13 C18 116.0(3) . . ?
C15 C14 C13 123.0(4) . . ?
C15 C14 H14 118.5 . . ?
C13 C14 H14 118.5 . . ?
C14 C15 C16 119.5(4) . . ?
C14 C15 H15 120.3 . . ?
C16 C15 H15 120.3 . . ?
C17 C16 C15 120.6(3) . . ?
C17 C16 Br2 119.6(3) . . ?
C15 C16 Br2 119.8(3) . . ?
C16 C17 C18 121.3(3) . . ?
C16 C17 H17 119.4 . . ?
C18 C17 H17 119.4 . . ?
C17 C18 C19 117.3(3) . . ?
C17 C18 C13 119.5(3) . . ?
C19 C18 C13 123.1(3) . . ?
N3 C19 C18 124.3(3) . . ?
N3 C19 H19 117.8 . . ?
C18 C19 H19 117.8 . . ?
N4 C20 N5 119.2(3) . . ?
N4 C20 C21 114.5(3) . . ?
N5 C20 C21 126.2(3) . . ?
C26 C21 C22 118.3(3) . . ?
C26 C21 C20 121.6(3) . . ?
C22 C21 C20 120.0(3) . . ?
O2 C22 C23 117.0(4) . . ?
O2 C22 C21 123.0(3) . . ?
C23 C22 C21 120.0(4) . . ?
C24 C23 C22 120.8(4) . . ?
C24 C23 H23 119.6 . . ?
C22 C23 H23 119.6 . . ?
C23 C24 C25 119.2(4) . . ?
C23 C24 H24 120.4 . . ?
C25 C24 H24 120.4 . . ?
C24 C25 C26 120.6(4) . . ?
C24 C25 Br3 119.4(4) . . ?
C26 C25 Br3 118.9(4) . . ?
C24 C25 Br3' 119.8(3) . . ?
C26 C25 Br3' 119.5(3) . . ?
Br3 C25 Br3' 13.7(3) . . ?
C25 C26 C21 120.9(4) . . ?
C25 C26 H26 119.6 . . ?
C21 C26 H26 119.6 . . ?
N7 C27 C31 121.0(3) . . ?
N7 C27 N6 113.5(3) . . ?
C31 C27 N6 125.5(3) . . ?
N7 C28 C29 126.1(4) . . ?
N7 C28 Br4 115.8(3) . . ?
C29 C28 Br4 118.1(3) . . ?
C28 C29 C30 115.4(4) . . ?
C28 C29 H29 122.3 . . ?
C30 C29 H29 122.3 . . ?
C29 C30 C31 121.1(4) . . ?
C29 C30 H30 119.5 . . ?
C31 C30 H30 119.5 . . ?
C30 C31 C27 118.4(4) . . ?
C30 C31 H31 120.8 . . ?
C27 C31 H31 120.8 . . ?
N8 C32 C36 121.4(3) . . ?
N8 C32 N6 118.0(3) . . ?
C36 C32 N6 120.6(3) . . ?
N8 C33 C34 125.7(3) . . ?
N8 C33 Br1 115.1(3) . . ?
C34 C33 Br1 119.2(3) . . ?
C35 C34 C33 116.2(4) . . ?
C35 C34 H34 121.9 . . ?
C33 C34 H34 121.9 . . ?
C34 C35 C36 120.7(4) . . ?
C34 C35 H35 119.6 . . ?
C36 C35 H35 119.6 . . ?
C35 C36 C32 118.4(3) . . ?
C35 C36 H36 120.8 . . ?
C32 C36 H36 120.8 . . ?

loop_
_geom_bond_atom_site_label_1
_geom_bond_atom_site_label_2
_geom_bond_distance
_geom_bond_site_symmetry_2
_geom_bond_publ_flag
Br1 C33 1.902(4) . ?
Cu1 O1 1.928(2) . ?
Cu1 N3 1.935(3) . ?
Cu1 N5 1.977(3) . ?
Cu1 N2 2.048(3) . ?
Cu1 N1 2.272(3) . ?
O1 C13 1.293(4) . ?
N1 C10 1.312(6) . ?
N1 C11 1.359(5) . ?
C1 N2 1.338(5) . ?
C1 C2 1.390(6) . ?
C1 H1 0.9300 . ?
Br2 C16 1.906(4) . ?
O2 C22 1.357(5) . ?
O2 H2 0.8200 . ?
N2 C12 1.348(5) . ?
C2 C3 1.354(9) . ?
C2 H2A 0.9300 . ?
N3 C19 1.290(4) . ?
N3 N4 1.398(4) . ?
C3 C4 1.378(8) . ?
C3 H3 0.9300 . ?
Br4 C28 1.910(4) . ?
N4 C20 1.327(4) . ?
C4 C5 1.417(8) . ?
C4 C12 1.424(5) . ?
N5 C20 1.348(4) . ?
N5 N6 1.414(4) . ?
C5 C6 1.314(9) . ?
C5 H5 0.9300 . ?
N6 C32 1.401(4) . ?
N6 C27 1.415(4) . ?
C6 C7 1.440(8) . ?
C6 H6 0.9300 . ?
N7 C28 1.317(5) . ?
N7 C27 1.335(4) . ?
C7 C8 1.383(9) . ?
C7 C11 1.416(6) . ?
N8 C33 1.319(5) . ?
N8 C32 1.339(4) . ?
C8 C9 1.351(9) . ?
C8 H8 0.9300 . ?
C9 C10 1.406(8) . ?
C9 H9 0.9300 . ?
C10 H10 0.9300 . ?
C11 C12 1.421(6) . ?
C13 C14 1.420(5) . ?
C13 C18 1.430(5) . ?
C14 C15 1.367(5) . ?
C14 H14 0.9300 . ?
C15 C16 1.382(5) . ?
C15 H15 0.9300 . ?
C16 C17 1.360(5) . ?
C17 C18 1.409(5) . ?
C17 H17 0.9300 . ?
C18 C19 1.427(5) . ?
C19 H19 0.9300 . ?
C20 C21 1.483(5) . ?
C21 C26 1.382(5) . ?
C21 C22 1.400(5) . ?
C22 C23 1.391(5) . ?
C23 C24 1.368(6) . ?
C23 H23 0.9300 . ?
C24 C25 1.381(6) . ?
C24 H24 0.9300 . ?
C25 C26 1.381(5) . ?
C25 Br3 1.744(9) . ?
C25 Br3' 1.928(5) . ?
C26 H26 0.9300 . ?
C27 C31 1.393(5) . ?
C28 C29 1.364(6) . ?
C29 C30 1.374(6) . ?
C29 H29 0.9300 . ?
C30 C31 1.377(6) . ?
C30 H30 0.9300 . ?
C31 H31 0.9300 . ?
C32 C36 1.393(5) . ?
C33 C34 1.370(6) . ?
C34 C35 1.368(5) . ?
C34 H34 0.9300 . ?
C35 C36 1.377(5) . ?
C35 H35 0.9300 . ?
C36 H36 0.9300 . ?

loop_
_geom_hbond_atom_site_label_D
_geom_hbond_atom_site_label_H
_geom_hbond_atom_site_label_A
_geom_hbond_distance_DH
_geom_hbond_distance_HA
_geom_hbond_distance_DA
_geom_hbond_angle_DHA
_geom_hbond_site_symmetry_A
O2 H2 N4 0.82 1.90 2.610(4) 144.0 .

loop_
_geom_torsion_atom_site_label_1
_geom_torsion_atom_site_label_2
_geom_torsion_atom_site_label_3
_geom_torsion_atom_site_label_4
_geom_torsion
_geom_torsion_site_symmetry_1
_geom_torsion_site_symmetry_2
_geom_torsion_site_symmetry_3
_geom_torsion_site_symmetry_4
_geom_torsion_publ_flag
N3 Cu1 O1 C13 15.5(3) . . . . ?
N5 Cu1 O1 C13 71.3(6) . . . . ?
N2 Cu1 O1 C13 -171.6(3) . . . . ?
N1 Cu1 O1 C13 -94.6(3) . . . . ?
O1 Cu1 N1 C10 89.4(4) . . . . ?
N3 Cu1 N1 C10 -5.2(4) . . . . ?
N5 Cu1 N1 C10 -87.0(4) . . . . ?
N2 Cu1 N1 C10 178.7(4) . . . . ?
O1 Cu1 N1 C11 -91.3(2) . . . . ?
N3 Cu1 N1 C11 174.1(2) . . . . ?
N5 Cu1 N1 C11 92.3(3) . . . . ?
N2 Cu1 N1 C11 -1.9(2) . . . . ?
C2 C1 N2 C12 0.7(6) . . . . ?
C2 C1 N2 Cu1 -176.5(3) . . . . ?
O1 Cu1 N2 C1 -84.1(3) . . . . ?
N3 Cu1 N2 C1 29.2(11) . . . . ?
N5 Cu1 N2 C1 82.8(3) . . . . ?
N1 Cu1 N2 C1 -179.7(3) . . . . ?
O1 Cu1 N2 C12 98.7(3) . . . . ?
N3 Cu1 N2 C12 -148.0(8) . . . . ?
N5 Cu1 N2 C12 -94.4(3) . . . . ?
N1 Cu1 N2 C12 3.1(2) . . . . ?
N2 C1 C2 C3 0.0(7) . . . . ?
O1 Cu1 N3 C19 -10.2(4) . . . . ?
N5 Cu1 N3 C19 -177.9(4) . . . . ?
N2 Cu1 N3 C19 -123.4(9) . . . . ?
N1 Cu1 N3 C19 86.6(4) . . . . ?
O1 Cu1 N3 N4 168.9(3) . . . . ?
N5 Cu1 N3 N4 1.3(2) . . . . ?
N2 Cu1 N3 N4 55.8(10) . . . . ?
N1 Cu1 N3 N4 -94.3(3) . . . . ?
C1 C2 C3 C4 -1.4(8) . . . . ?
C19 N3 N4 C20 -178.8(3) . . . . ?
Cu1 N3 N4 C20 1.9(4) . . . . ?
C2 C3 C4 C5 -177.1(5) . . . . ?
C2 C3 C4 C12 2.1(7) . . . . ?
O1 Cu1 N5 C20 -61.4(6) . . . . ?
N3 Cu1 N5 C20 -4.2(2) . . . . ?
N2 Cu1 N5 C20 -177.9(2) . . . . ?
N1 Cu1 N5 C20 104.4(2) . . . . ?
O1 Cu1 N5 N6 147.0(4) . . . . ?
N3 Cu1 N5 N6 -155.8(3) . . . . ?
N2 Cu1 N5 N6 30.5(3) . . . . ?
N1 Cu1 N5 N6 -47.2(3) . . . . ?
C3 C4 C5 C6 179.6(6) . . . . ?
C12 C4 C5 C6 0.4(8) . . . . ?
C20 N5 N6 C32 126.3(3) . . . . ?
Cu1 N5 N6 C32 -83.3(3) . . . . ?
C20 N5 N6 C27 -67.6(4) . . . . ?
Cu1 N5 N6 C27 82.7(3) . . . . ?
C4 C5 C6 C7 0.7(9) . . . . ?
C5 C6 C7 C8 179.7(6) . . . . ?
C5 C6 C7 C11 -1.4(8) . . . . ?
C11 C7 C8 C9 0.3(9) . . . . ?
C6 C7 C8 C9 179.1(6) . . . . ?
C7 C8 C9 C10 0.2(10) . . . . ?
C11 N1 C10 C9 -0.2(7) . . . . ?
Cu1 N1 C10 C9 179.1(4) . . . . ?
C8 C9 C10 N1 -0.2(9) . . . . ?
C10 N1 C11 C7 0.7(6) . . . . ?
Cu1 N1 C11 C7 -178.7(3) . . . . ?
C10 N1 C11 C12 -180.0(4) . . . . ?
Cu1 N1 C11 C12 0.6(4) . . . . ?
C8 C7 C11 N1 -0.7(7) . . . . ?
C6 C7 C11 N1 -179.7(4) . . . . ?
C8 C7 C11 C12 180.0(4) . . . . ?
C6 C7 C11 C12 1.0(6) . . . . ?
C1 N2 C12 C11 178.7(3) . . . . ?
Cu1 N2 C12 C11 -4.0(4) . . . . ?
C1 N2 C12 C4 0.1(5) . . . . ?
Cu1 N2 C12 C4 177.5(3) . . . . ?
N1 C11 C12 N2 2.1(5) . . . . ?
C7 C11 C12 N2 -178.6(4) . . . . ?
N1 C11 C12 C4 -179.3(3) . . . . ?
C7 C11 C12 C4 0.0(6) . . . . ?
C3 C4 C12 N2 -1.4(6) . . . . ?
C5 C4 C12 N2 177.8(4) . . . . ?
C3 C4 C12 C11 180.0(4) . . . . ?
C5 C4 C12 C11 -0.7(6) . . . . ?
Cu1 O1 C13 C14 169.3(3) . . . . ?
Cu1 O1 C13 C18 -11.8(5) . . . . ?
O1 C13 C14 C15 -178.2(4) . . . . ?
C18 C13 C14 C15 2.8(6) . . . . ?
C13 C14 C15 C16 -0.8(7) . . . . ?
C14 C15 C16 C17 -1.8(6) . . . . ?
C14 C15 C16 Br2 178.5(3) . . . . ?
C15 C16 C17 C18 2.3(6) . . . . ?
Br2 C16 C17 C18 -178.1(3) . . . . ?
C16 C17 C18 C19 -179.1(4) . . . . ?
C16 C17 C18 C13 -0.1(6) . . . . ?
O1 C13 C18 C17 178.7(4) . . . . ?
C14 C13 C18 C17 -2.3(5) . . . . ?
O1 C13 C18 C19 -2.4(6) . . . . ?
C14 C13 C18 C19 176.6(4) . . . . ?
N4 N3 C19 C18 -178.1(4) . . . . ?
Cu1 N3 C19 C18 1.0(6) . . . . ?
C17 C18 C19 N3 -173.0(4) . . . . ?
C13 C18 C19 N3 8.1(6) . . . . ?
N3 N4 C20 N5 -5.8(5) . . . . ?
N3 N4 C20 C21 176.0(3) . . . . ?
N6 N5 C20 N4 160.1(3) . . . . ?
Cu1 N5 C20 N4 7.0(4) . . . . ?
N6 N5 C20 C21 -21.9(5) . . . . ?
Cu1 N5 C20 C21 -175.0(3) . . . . ?
N4 C20 C21 C26 145.0(4) . . . . ?
N5 C20 C21 C26 -33.0(5) . . . . ?
N4 C20 C21 C22 -32.2(5) . . . . ?
N5 C20 C21 C22 149.7(4) . . . . ?
C26 C21 C22 O2 -175.4(4) . . . . ?
C20 C21 C22 O2 2.0(6) . . . . ?
C26 C21 C22 C23 4.0(6) . . . . ?
C20 C21 C22 C23 -178.6(4) . . . . ?
O2 C22 C23 C24 176.1(4) . . . . ?
C21 C22 C23 C24 -3.3(6) . . . . ?
C22 C23 C24 C25 0.1(7) . . . . ?
C23 C24 C25 C26 2.4(6) . . . . ?
C23 C24 C25 Br3 -165.5(6) . . . . ?
C23 C24 C25 Br3' 178.7(4) . . . . ?
C24 C25 C26 C21 -1.6(6) . . . . ?
Br3 C25 C26 C21 166.4(6) . . . . ?
Br3' C25 C26 C21 -177.9(3) . . . . ?
C22 C21 C26 C25 -1.7(5) . . . . ?
C20 C21 C26 C25 -179.0(3) . . . . ?
C28 N7 C27 C31 0.8(5) . . . . ?
C28 N7 C27 N6 178.9(3) . . . . ?
C32 N6 C27 N7 -177.1(3) . . . . ?
N5 N6 C27 N7 18.8(4) . . . . ?
C32 N6 C27 C31 0.9(6) . . . . ?
N5 N6 C27 C31 -163.1(3) . . . . ?
C27 N7 C28 C29 0.0(6) . . . . ?
C27 N7 C28 Br4 -179.1(3) . . . . ?
N7 C28 C29 C30 -0.5(7) . . . . ?
Br4 C28 C29 C30 178.6(4) . . . . ?
C28 C29 C30 C31 0.2(8) . . . . ?
C29 C30 C31 C27 0.5(7) . . . . ?
N7 C27 C31 C30 -1.0(6) . . . . ?
N6 C27 C31 C30 -179.0(4) . . . . ?
C33 N8 C32 C36 -1.1(5) . . . . ?
C33 N8 C32 N6 179.8(3) . . . . ?
N5 N6 C32 N8 149.0(3) . . . . ?
C27 N6 C32 N8 -15.5(5) . . . . ?
N5 N6 C32 C36 -30.0(4) . . . . ?
C27 N6 C32 C36 165.4(3) . . . . ?
C32 N8 C33 C34 -0.2(6) . . . . ?
C32 N8 C33 Br1 -179.2(2) . . . . ?
N8 C33 C34 C35 0.8(6) . . . . ?
Br1 C33 C34 C35 179.8(3) . . . . ?
C33 C34 C35 C36 -0.1(6) . . . . ?
C34 C35 C36 C32 -1.2(6) . . . . ?
N8 C32 C36 C35 1.9(6) . . . . ?
N6 C32 C36 C35 -179.1(3) . . . . ?
